data_4514561
loop_
_publ_author_name
'Stachelek, Patrycja'
'Ward, Jonathan S.'
'Dos Santos, Paloma L.'
'Danos, Andrew'
'Colella, Marco'
'Haase, Nils'
'Raynes, Samuel J.'
'Batsanov, Andrei S.'
'Bryce, Martin R.'
'Monkman, Andrew P.'

_publ_section_title
;
 Molecular Design Strategies for Color Tuning of Blue TADF Emitters.
;
_journal_issue 30
_journal_name_full 'ACS applied materials &amp; interfaces'
_journal_page_first 27125
_journal_page_last 27133
_journal_paper_doi 10.1021/acsami.9b06364
_journal_volume 11
_journal_year 2019
_chemical_formula_moiety 'C47 H44 N2 O2 S, 0.75(C H2 Cl2)'
_chemical_formula_sum 'C47.75 H45.5 Cl1.5 N2 O2 S'
_chemical_formula_weight 764.59
_chemical_melting_point 583.5(10)
_chemical_name_systematic 2,7-bis(9,9-dimethyl-acridin-10-yl)-3,6,9,9-tetramethylthioxanthene-S,S-dioxide
_space_group_crystal_system monoclinic
_space_group_IT_number 13
_space_group_name_Hall '-P 2yc'
_space_group_name_H-M_alt 'P 1 2/c 1'
_symmetry_space_group_name_Hall '-P 2yc'
_symmetry_space_group_name_H-M 'P 1 2/c 1'
_atom_sites_solution_hydrogens geom
_atom_sites_solution_primary dual
_atom_sites_solution_secondary difmap
_audit_creation_date 2018-11-21
_audit_creation_method
;
Olex2 1.2-beta
(compiled 2018.05.29 svn.r3508 for OlexSys, GUI svn.r5506)
;
_cell_angle_alpha 90
_cell_angle_beta 100.118(3)
_cell_angle_gamma 90
_cell_formula_units_Z 4
_cell_length_a 18.2720(10)
_cell_length_b 12.9436(8)
_cell_length_c 17.0277(7)
_cell_measurement_reflns_used 7105
_cell_measurement_temperature 120
_cell_measurement_theta_max 74.34
_cell_measurement_theta_min 3.41
_cell_volume 3964.5(4)
_computing_cell_refinement 'SAINT v8.38A (Bruker, 2016)'
_computing_data_collection 'APEX3 v.2016.1-0 (Bruker, 2016)'
_computing_data_reduction 'SAINT v8.38A (Bruker, 2016)'
_computing_molecular_graphics 'Olex2 (Dolomanov et al., 2009)'
_computing_publication_material 'Olex2 (Dolomanov et al., 2009)'
_computing_structure_refinement 'ShelXL 2018/3 multi-CPU (Sheldrick, 2015a)'
_computing_structure_solution 'ShelXT 2018/2 (Sheldrick, 2015)'
_diffrn_ambient_temperature 120
_diffrn_detector_area_resol_mean 10.4
_diffrn_detector_type 'Bruker PHOTON 100 CMOS'
_diffrn_measured_fraction_theta_full 0.984
_diffrn_measured_fraction_theta_max 0.984
_diffrn_measurement_device '3-circle area detector diffractometer'
_diffrn_measurement_device_type 'Bruker D8 Venture'
_diffrn_measurement_method '\f and \w scans'
_diffrn_radiation_monochromator 'focusing mirrors'
_diffrn_radiation_probe x-ray
_diffrn_radiation_type CuK\a
_diffrn_radiation_wavelength 1.54184
_diffrn_reflns_av_R_equivalents 0.1114
_diffrn_reflns_av_unetI/netI 0.0790
_diffrn_reflns_Laue_measured_fraction_full 0.984
_diffrn_reflns_Laue_measured_fraction_max 0.984
_diffrn_reflns_limit_h_max 21
_diffrn_reflns_limit_h_min -20
_diffrn_reflns_limit_k_max 15
_diffrn_reflns_limit_k_min -14
_diffrn_reflns_limit_l_max 20
_diffrn_reflns_limit_l_min -19
_diffrn_reflns_number 34389
_diffrn_reflns_point_group_measured_fraction_full 0.984
_diffrn_reflns_point_group_measured_fraction_max 0.984
_diffrn_reflns_theta_full 66.0
_diffrn_reflns_theta_max 66.0
_diffrn_reflns_theta_min 2.456
_diffrn_source 'microfocus sealed X-ray tube'
_diffrn_source_type 'Incoatec I\mS microsource'
_diffrn_standards_number 0
_exptl_absorpt_coefficient_mu 1.978
_exptl_absorpt_correction_T_max 1.0000
_exptl_absorpt_correction_T_min 0.7843
_exptl_absorpt_correction_type multi-scan
_exptl_absorpt_process_details
; SADABS-2016/2 (Bruker,2016/2) was used for absorption correction. wR2(int) was 
  0.1138 before and 0.0769 after correction. The Ratio of minimum to maximum 
  transmission is 0.7843. The \l/2 correction factor is Not present.
;
_exptl_crystal_colour colourless
_exptl_crystal_colour_primary colourless
_exptl_crystal_density_diffrn 1.281
_exptl_crystal_description plate
_exptl_crystal_F_000 1614
_exptl_crystal_size_max 0.601
_exptl_crystal_size_mid 0.214
_exptl_crystal_size_min 0.042
_platon_squeeze_details 'PLATON SQUEEZE (Spek, 2015)'
_refine_diff_density_max 0.721
_refine_diff_density_min -0.393
_refine_diff_density_rms 0.072
_refine_ls_extinction_coef 0.00099(17)
_refine_ls_extinction_expression Fc^*^=kFc[1+0.001xFc^2^\l^3^/sin(2\q)]^-1/4^
_refine_ls_extinction_method 'SHELXL-2018/3 (Sheldrick, 2015)'
_refine_ls_goodness_of_fit_ref 1.048
_refine_ls_hydrogen_treatment mixed
_refine_ls_matrix_type full
_refine_ls_number_parameters 486
_refine_ls_number_reflns 6807
_refine_ls_number_restraints 0
_refine_ls_restrained_S_all 1.048
_refine_ls_R_factor_all 0.1051
_refine_ls_R_factor_gt 0.0754
_refine_ls_shift/su_max 0.000
_refine_ls_shift/su_mean 0.000
_refine_ls_structure_factor_coef Fsqd
_refine_ls_weighting_details 'w=1/[\s^2^(Fo^2^)+(0.0757P)^2^+7.3955P] where P=(Fo^2^+2Fc^2^)/3'
_refine_ls_weighting_scheme calc
_refine_ls_wR_factor_gt 0.1793
_refine_ls_wR_factor_ref 0.1963
_reflns_Friedel_coverage 0.000
_reflns_number_gt 4895
_reflns_number_total 6807
_reflns_threshold_expression 'I > 2\s(I)'
_cod_data_source_file IIIb.cif
_cod_data_source_block IIIb_17s310
_cod_depositor_comments
;
The following automatic conversions were performed:

'_diffrn_radiation_probe' value 'X-ray' changed to 'x-ray' according
to
/home/data/users/saulius/crontab/automatic-downloads/current/ACS/lib/dictionaries/cif_core.dic
dictionary named 'cif_core.dic' version 2.4.2 from 2011-04-26.

Automatic conversion script
Id: cif_fix_values 4973 2017-02-22 13:04:09Z antanas 
;
_cod_original_formula_sum 'C47.75 H45.50 Cl1.50 N2 O2 S'
_cod_database_code 4514561
_shelx_shelxl_version_number 2018/3
_shelx_space_group_comment
;
The symmetry employed for this shelxl refinement is uniquely defined
by the following loop, which should always be used as a source of
symmetry information in preference to the above space-group names.
They are only intended as comments.
;
_shelx_estimated_absorpt_t_max 0.922
_shelx_estimated_absorpt_t_min 0.382
_olex2_refinement_description
;
1. Fixed Uiso
 At 1.2 times of:
  All C(H) groups
2. Others
 Uiso(H15A)=Uiso(H15B)=Uiso(H15C)=FVAR(1)
 Uiso(H14A)=Uiso(H14B)=Uiso(H14C)=FVAR(2)
 Uiso(H17A)=Uiso(H17B)=Uiso(H17C)=FVAR(3)
 Uiso(H16A)=Uiso(H16B)=Uiso(H16C)=FVAR(4)
 Uiso(H32A)=Uiso(H32B)=Uiso(H32C)=FVAR(5)
 Uiso(H46A)=Uiso(H46B)=Uiso(H46C)=FVAR(6)
 Uiso(H47A)=Uiso(H47B)=Uiso(H47C)=FVAR(7)
 Uiso(H31A)=Uiso(H31B)=Uiso(H31C)=FVAR(8)
3.a Aromatic/amide H refined with riding coordinates:
 C9(H9), C5(H5), C22(H22), C29(H29), C2(H2), C19(H19), C12(H12), C26(H26),
 C34(H34), C21(H21), C20(H20), C44(H44), C27(H27), C42(H42), C35(H35), C28(H28),
  C41(H41), C43(H43), C37(H37), C36(H36)
3.b Idealised Me refined as rotating group:
 C15(H15A,H15B,H15C), C14(H14A,H14B,H14C), C17(H17A,H17B,H17C), C16(H16A,H16B,
 H16C), C32(H32A,H32B,H32C), C46(H46A,H46B,H46C), C47(H47A,H47B,H47C), C31(H31A,
 H31B,H31C)
;
_platon_squeeze_void_probe_radius 1.20
_olex2_diffrn_ambient_temperature_device 'Oxford Cryosystems'
_olex2_submission_special_instructions 'No special instructions were received'

loop_
_space_group_symop_operation_xyz
'x, y, z'
'-x, y, -z+1/2'
'-x, -y, -z'
'x, -y, z-1/2'

loop_
_atom_site_label
_atom_site_type_symbol
_atom_site_fract_x
_atom_site_fract_y
_atom_site_fract_z
_atom_site_U_iso_or_equiv
_atom_site_adp_type
_atom_site_occupancy
_atom_site_site_symmetry_order
_atom_site_calc_flag
_atom_site_refinement_flags_posn
S S 0.09259(5) 0.92342(7) 0.40156(5) 0.0242(3) Uani 1 1 d .
O1 O 0.01852(14) 0.9025(2) 0.36056(14) 0.0314(6) Uani 1 1 d .
O2 O 0.10891(15) 1.0274(2) 0.42829(14) 0.0326(6) Uani 1 1 d .
N1 N 0.14991(18) 0.6454(2) 0.68268(16) 0.0264(7) Uani 1 1 d .
N2 N 0.31322(18) 0.8401(3) 0.19249(17) 0.0322(8) Uani 1 1 d .
C4 C 0.1359(2) 0.7149(3) 0.61483(19) 0.0257(8) Uani 1 1 d .
C6 C 0.1844(2) 0.7990(3) 0.50692(18) 0.0229(8) Uani 1 1 d .
C18 C 0.1720(2) 0.6890(3) 0.75906(19) 0.0256(8) Uani 1 1 d .
C3 C 0.0658(2) 0.7603(3) 0.59323(19) 0.0276(8) Uani 1 1 d .
C9 C 0.2749(2) 0.8245(3) 0.32175(19) 0.0263(8) Uani 1 1 d .
H9 H 0.322395 0.795546 0.341375 0.032 Uiso 1 1 calc R
C25 C 0.1256(2) 0.4783(3) 0.7385(2) 0.0297(9) Uani 1 1 d .
C11 C 0.1856(2) 0.8845(3) 0.20811(19) 0.0284(9) Uani 1 1 d .
C7 C 0.2504(2) 0.8279(3) 0.46574(18) 0.0245(8) Uani 1 1 d .
C30 C 0.1213(2) 0.5449(3) 0.6725(2) 0.0261(8) Uani 1 1 d .
C5 C 0.1934(2) 0.7342(3) 0.57335(18) 0.0256(8) Uani 1 1 d .
H5 H 0.240285 0.702388 0.590754 0.031 Uiso 1 1 calc R
C23 C 0.1773(2) 0.6267(3) 0.8270(2) 0.0261(8) Uani 1 1 d .
C22 C 0.2012(2) 0.6731(3) 0.9014(2) 0.0335(9) Uani 1 1 d .
H22 H 0.205241 0.631673 0.947975 0.040 Uiso 1 1 calc R
C8 C 0.2256(2) 0.8427(3) 0.37478(18) 0.0226(8) Uani 1 1 d .
C1 C 0.1132(2) 0.8393(3) 0.48371(19) 0.0244(8) Uani 1 1 d .
C29 C 0.0909(2) 0.5089(3) 0.5961(2) 0.0295(9) Uani 1 1 d .
H29 H 0.088941 0.553547 0.551496 0.035 Uiso 1 1 calc R
C10 C 0.2558(2) 0.8481(3) 0.2409(2) 0.0284(9) Uani 1 1 d .
C2 C 0.0554(2) 0.8217(3) 0.52503(19) 0.0261(8) Uani 1 1 d .
H2 H 0.008136 0.852028 0.506608 0.031 Uiso 1 1 calc R
C19 C 0.1890(2) 0.7940(3) 0.7670(2) 0.0310(9) Uani 1 1 d .
H19 H 0.184354 0.836513 0.720936 0.037 Uiso 1 1 calc R
C12 C 0.1358(2) 0.9020(3) 0.2598(2) 0.0263(8) Uani 1 1 d .
H12 H 0.087279 0.926657 0.239264 0.032 Uiso 1 1 calc R
C15 C 0.2807(2) 0.9351(3) 0.4985(2) 0.0305(9) Uani 1 1 d .
H15A H 0.241522 0.987194 0.485867 0.046(7) Uiso 1 1 calc GR
H15B H 0.323247 0.954509 0.473667 0.046(7) Uiso 1 1 calc GR
H15C H 0.296507 0.930859 0.556443 0.046(7) Uiso 1 1 calc GR
C33 C 0.3557(2) 0.9290(3) 0.1851(2) 0.0316(9) Uani 1 1 d .
C45 C 0.3242(2) 0.7476(3) 0.1531(2) 0.0328(9) Uani 1 1 d .
C13 C 0.1565(2) 0.8836(3) 0.34152(19) 0.0229(8) Uani 1 1 d .
C14 C 0.3136(2) 0.7502(3) 0.4851(2) 0.0316(9) Uani 1 1 d .
H14A H 0.330804 0.748143 0.542940 0.035(6) Uiso 1 1 calc GR
H14B H 0.354694 0.770911 0.458581 0.035(6) Uiso 1 1 calc GR
H14C H 0.295845 0.681549 0.466302 0.035(6) Uiso 1 1 calc GR
C24 C 0.1652(3) 0.5100(3) 0.8212(2) 0.0363(10) Uani 1 1 d .
C26 C 0.0957(2) 0.3796(3) 0.7249(2) 0.0351(9) Uani 1 1 d .
H26 H 0.095554 0.335101 0.769243 0.042 Uiso 1 1 calc R
C38 C 0.4146(2) 0.9259(4) 0.1415(2) 0.0371(10) Uani 1 1 d .
C34 C 0.3391(2) 1.0220(3) 0.2208(2) 0.0374(10) Uani 1 1 d .
H34 H 0.300139 1.023273 0.251118 0.045 Uiso 1 1 calc R
C21 C 0.2190(2) 0.7755(3) 0.9096(2) 0.0357(10) Uani 1 1 d .
H21 H 0.235635 0.804484 0.960937 0.043 Uiso 1 1 calc R
C20 C 0.2124(2) 0.8364(3) 0.8416(2) 0.0355(10) Uani 1 1 d .
H20 H 0.224099 0.907918 0.846458 0.043 Uiso 1 1 calc R
C44 C 0.2760(2) 0.6644(3) 0.1559(2) 0.0362(10) Uani 1 1 d .
H44 H 0.235616 0.671209 0.183796 0.043 Uiso 1 1 calc R
C17 C 0.1643(2) 0.9086(4) 0.1198(2) 0.0402(11) Uani 1 1 d .
H17A H 0.196718 0.963228 0.105505 0.069(9) Uiso 1 1 calc GR
H17B H 0.112482 0.931874 0.108243 0.069(9) Uiso 1 1 calc GR
H17C H 0.169929 0.846349 0.088681 0.069(9) Uiso 1 1 calc GR
C27 C 0.0660(2) 0.3438(3) 0.6492(2) 0.0393(10) Uani 1 1 d .
H27 H 0.047479 0.275257 0.641891 0.047 Uiso 1 1 calc R
C40 C 0.3828(2) 0.7390(3) 0.1095(2) 0.0370(10) Uani 1 1 d .
C42 C 0.3444(2) 0.5608(4) 0.0759(3) 0.0446(11) Uani 1 1 d .
H42 H 0.351991 0.497602 0.050014 0.054 Uiso 1 1 calc R
C35 C 0.3782(3) 1.1118(4) 0.2126(2) 0.0433(11) Uani 1 1 d .
H35 H 0.365600 1.174645 0.235850 0.052 Uiso 1 1 calc R
C16 C 0.0039(2) 0.7446(4) 0.6399(2) 0.0383(10) Uani 1 1 d .
H16A H -0.012073 0.672227 0.635883 0.108(13) Uiso 1 1 calc GR
H16B H -0.038194 0.789220 0.618208 0.108(13) Uiso 1 1 calc GR
H16C H 0.021546 0.762200 0.696018 0.108(13) Uiso 1 1 calc GR
C28 C 0.0638(2) 0.4089(3) 0.5846(2) 0.0379(10) Uani 1 1 d .
H28 H 0.043619 0.385387 0.532484 0.045 Uiso 1 1 calc R
C41 C 0.3908(3) 0.6443(4) 0.0724(2) 0.0455(11) Uani 1 1 d .
H41 H 0.430292 0.636962 0.043180 0.055 Uiso 1 1 calc R
C43 C 0.2867(3) 0.5716(4) 0.1180(2) 0.0441(11) Uani 1 1 d .
H43 H 0.254035 0.515253 0.121174 0.053 Uiso 1 1 calc R
C37 C 0.4533(2) 1.0160(4) 0.1359(2) 0.0458(12) Uani 1 1 d .
H37 H 0.493488 1.014574 0.107273 0.055 Uiso 1 1 calc R
C39 C 0.4348(2) 0.8273(4) 0.1004(3) 0.0433(11) Uani 1 1 d .
C36 C 0.4370(3) 1.1083(4) 0.1694(3) 0.0474(12) Uani 1 1 d .
H36 H 0.465127 1.168638 0.163400 0.057 Uiso 1 1 calc R
C32 C 0.2433(3) 0.4584(4) 0.8351(3) 0.0605(16) Uani 1 1 d .
H32A H 0.237661 0.383155 0.832281 0.082(11) Uiso 1 1 calc GR
H32B H 0.270516 0.477940 0.887843 0.082(11) Uiso 1 1 calc GR
H32C H 0.270947 0.481688 0.793984 0.082(11) Uiso 1 1 calc GR
C46 C 0.4313(3) 0.8498(5) 0.0104(3) 0.0643(16) Uani 1 1 d .
H46A H 0.380229 0.867379 -0.013999 0.087(11) Uiso 1 1 calc GR
H46B H 0.447331 0.788434 -0.015736 0.087(11) Uiso 1 1 calc GR
H46C H 0.464276 0.907818 0.004106 0.087(11) Uiso 1 1 calc GR
C47 C 0.5158(3) 0.7965(5) 0.1371(4) 0.0680(16) Uani 1 1 d .
H47A H 0.549590 0.852844 0.129298 0.084(11) Uiso 1 1 calc GR
H47B H 0.529650 0.733898 0.110907 0.084(11) Uiso 1 1 calc GR
H47C H 0.519128 0.783382 0.194332 0.084(11) Uiso 1 1 calc GR
C31 C 0.1224(4) 0.4713(4) 0.8854(3) 0.081(2) Uani 1 1 d .
H31A H 0.070204 0.492312 0.871468 0.085(11) Uiso 1 1 calc GR
H31B H 0.144237 0.501117 0.937116 0.085(11) Uiso 1 1 calc GR
H31C H 0.125427 0.395773 0.888560 0.085(11) Uiso 1 1 calc GR

loop_
_atom_site_aniso_label
_atom_site_aniso_U_11
_atom_site_aniso_U_22
_atom_site_aniso_U_33
_atom_site_aniso_U_23
_atom_site_aniso_U_13
_atom_site_aniso_U_12
S 0.0288(5) 0.0291(5) 0.0161(4) 0.0034(3) 0.0074(3) 0.0016(4)
O1 0.0305(15) 0.0413(17) 0.0237(12) 0.0099(11) 0.0085(11) 0.0048(12)
O2 0.0454(17) 0.0293(15) 0.0250(12) -0.0003(11) 0.0111(11) 0.0018(12)
N1 0.0406(19) 0.0235(17) 0.0164(13) 0.0015(12) 0.0085(13) 0.0019(14)
N2 0.0316(19) 0.044(2) 0.0249(15) 0.0035(14) 0.0151(13) -0.0034(15)
C4 0.039(2) 0.025(2) 0.0143(15) -0.0012(14) 0.0078(15) -0.0026(16)
C6 0.030(2) 0.026(2) 0.0136(15) -0.0022(14) 0.0069(14) -0.0030(16)
C18 0.031(2) 0.029(2) 0.0175(16) -0.0044(14) 0.0069(14) 0.0021(16)
C3 0.035(2) 0.033(2) 0.0166(16) -0.0001(15) 0.0082(15) -0.0013(17)
C9 0.028(2) 0.031(2) 0.0205(16) 0.0016(15) 0.0054(15) -0.0035(16)
C25 0.038(2) 0.028(2) 0.0256(18) 0.0026(16) 0.0121(16) 0.0027(17)
C11 0.037(2) 0.033(2) 0.0175(16) 0.0013(15) 0.0097(15) -0.0038(17)
C7 0.030(2) 0.029(2) 0.0160(15) 0.0015(14) 0.0082(14) -0.0010(16)
C30 0.031(2) 0.024(2) 0.0240(17) -0.0015(15) 0.0084(15) 0.0005(16)
C5 0.035(2) 0.027(2) 0.0154(15) 0.0012(14) 0.0049(14) 0.0007(16)
C23 0.033(2) 0.026(2) 0.0217(17) 0.0006(15) 0.0092(15) 0.0050(16)
C22 0.045(2) 0.037(2) 0.0191(17) 0.0046(16) 0.0077(16) 0.0086(19)
C8 0.028(2) 0.0241(19) 0.0170(16) -0.0015(14) 0.0086(14) -0.0051(15)
C1 0.030(2) 0.028(2) 0.0160(15) 0.0013(14) 0.0066(14) -0.0018(16)
C29 0.037(2) 0.029(2) 0.0237(17) -0.0002(15) 0.0068(16) 0.0021(17)
C10 0.033(2) 0.033(2) 0.0212(17) -0.0009(15) 0.0122(15) -0.0047(17)
C2 0.033(2) 0.029(2) 0.0172(16) 0.0002(15) 0.0060(15) 0.0029(16)
C19 0.042(2) 0.033(2) 0.0184(16) -0.0005(15) 0.0071(16) 0.0007(18)
C12 0.029(2) 0.030(2) 0.0204(16) 0.0028(15) 0.0038(15) -0.0045(16)
C15 0.033(2) 0.037(2) 0.0224(17) -0.0031(16) 0.0068(15) -0.0063(18)
C33 0.028(2) 0.047(3) 0.0205(16) 0.0051(17) 0.0058(15) -0.0045(18)
C45 0.033(2) 0.050(3) 0.0167(16) -0.0001(16) 0.0084(15) -0.0017(19)
C13 0.027(2) 0.0241(19) 0.0190(16) 0.0021(14) 0.0091(14) -0.0046(15)
C14 0.035(2) 0.041(2) 0.0191(16) 0.0025(16) 0.0063(15) 0.0020(19)
C24 0.060(3) 0.031(2) 0.0204(17) 0.0049(16) 0.0147(18) -0.001(2)
C26 0.041(2) 0.025(2) 0.038(2) 0.0078(17) 0.0065(18) -0.0036(18)
C38 0.031(2) 0.056(3) 0.0258(18) 0.0070(19) 0.0078(16) -0.006(2)
C34 0.037(2) 0.052(3) 0.0238(18) 0.0043(18) 0.0075(17) -0.010(2)
C21 0.052(3) 0.033(2) 0.0209(17) -0.0039(16) 0.0033(17) -0.0026(19)
C20 0.052(3) 0.029(2) 0.0273(19) -0.0046(17) 0.0103(18) -0.0010(19)
C44 0.038(2) 0.045(3) 0.0281(19) -0.0042(18) 0.0108(17) -0.002(2)
C17 0.036(2) 0.068(3) 0.0181(17) 0.0078(18) 0.0085(16) -0.002(2)
C27 0.042(3) 0.024(2) 0.050(2) -0.0060(19) 0.003(2) 0.0003(18)
C40 0.038(2) 0.051(3) 0.0239(18) 0.0041(18) 0.0088(17) 0.003(2)
C42 0.043(3) 0.050(3) 0.043(2) -0.009(2) 0.015(2) 0.003(2)
C35 0.046(3) 0.055(3) 0.028(2) 0.0004(19) 0.0023(19) -0.007(2)
C16 0.043(3) 0.050(3) 0.0273(19) 0.0093(18) 0.0188(18) 0.006(2)
C28 0.043(3) 0.032(2) 0.035(2) -0.0104(18) -0.0013(18) 0.0019(19)
C41 0.043(3) 0.063(3) 0.035(2) 0.001(2) 0.0204(19) 0.005(2)
C43 0.045(3) 0.051(3) 0.038(2) -0.005(2) 0.012(2) -0.007(2)
C37 0.038(3) 0.068(3) 0.033(2) 0.013(2) 0.0106(19) -0.009(2)
C39 0.036(2) 0.057(3) 0.041(2) 0.004(2) 0.0176(19) -0.005(2)
C36 0.043(3) 0.058(3) 0.041(2) 0.009(2) 0.007(2) -0.019(2)
C32 0.079(4) 0.044(3) 0.046(3) -0.013(2) -0.024(3) 0.023(3)
C46 0.085(4) 0.075(4) 0.042(3) -0.004(3) 0.037(3) -0.020(3)
C47 0.038(3) 0.085(4) 0.083(4) -0.010(3) 0.018(3) -0.006(3)
C31 0.162(7) 0.059(4) 0.035(2) -0.011(2) 0.054(3) -0.047(4)

loop_
_atom_type_symbol
_atom_type_description
_atom_type_scat_dispersion_real
_atom_type_scat_dispersion_imag
_atom_type_scat_source
C C 0.0181 0.0091 'International Tables Vol C Tables 4.2.6.8 and 6.1.1.4'
H H 0.0000 0.0000 'International Tables Vol C Tables 4.2.6.8 and 6.1.1.4'
N N 0.0311 0.0180 'International Tables Vol C Tables 4.2.6.8 and 6.1.1.4'
O O 0.0492 0.0322 'International Tables Vol C Tables 4.2.6.8 and 6.1.1.4'
S S 0.3331 0.5567 'International Tables Vol C Tables 4.2.6.8 and 6.1.1.4'
Cl Cl 0.3639 0.7018 'International Tables Vol C Tables 4.2.6.8 and 6.1.1.4'

loop_
_exptl_crystal_face_index_h
_exptl_crystal_face_index_k
_exptl_crystal_face_index_l
_exptl_crystal_face_perp_dist
1.00 0.00 0.00 0.0210
-1.00 0.00 0.00 0.0010
0.00 1.00 0.00 0.1070
0.00 -1.00 0.00 0.0850
0.00 1.00 -1.00 0.1450
0.00 -1.00 -1.00 0.2120
0.00 1.00 1.00 0.2130
0.00 0.00 1.00 0.2640
1.00 -2.00 1.00 0.1050

loop_
_geom_angle_atom_site_label_1
_geom_angle_atom_site_label_2
_geom_angle_atom_site_label_3
_geom_angle
O1 S C1 108.73(16)
O1 S C13 109.12(16)
O2 S O1 117.18(16)
O2 S C1 108.96(15)
O2 S C13 109.68(16)
C13 S C1 102.10(17)
C18 N1 C4 117.9(3)
C30 N1 C4 117.9(3)
C30 N1 C18 121.7(3)
C33 N2 C10 117.3(3)
C45 N2 C10 120.8(3)
C45 N2 C33 121.9(3)
C3 C4 N1 119.7(3)
C5 C4 N1 118.2(3)
C5 C4 C3 122.0(3)
C5 C6 C7 121.7(3)
C5 C6 C1 115.2(3)
C1 C6 C7 123.1(3)
C23 C18 N1 119.9(3)
C19 C18 N1 120.1(3)
C19 C18 C23 119.9(3)
C4 C3 C16 122.8(3)
C2 C3 C4 116.4(3)
C2 C3 C16 120.8(3)
C8 C9 H9 119.3
C10 C9 H9 119.3
C10 C9 C8 121.4(3)
C30 C25 C24 121.6(3)
C26 C25 C30 117.7(3)
C26 C25 C24 120.6(3)
C10 C11 C12 117.5(3)
C10 C11 C17 121.8(3)
C12 C11 C17 120.7(3)
C6 C7 C8 111.8(3)
C6 C7 C15 108.1(3)
C8 C7 C15 105.7(3)
C14 C7 C6 111.4(3)
C14 C7 C8 112.1(3)
C14 C7 C15 107.5(3)
N1 C30 C25 120.2(3)
N1 C30 C29 120.1(3)
C29 C30 C25 119.6(3)
C4 C5 C6 122.0(3)
C4 C5 H5 119.0
C6 C5 H5 119.0
C18 C23 C22 117.7(3)
C18 C23 C24 121.9(3)
C22 C23 C24 120.1(3)
C23 C22 H22 118.6
C21 C22 C23 122.7(3)
C21 C22 H22 118.6
C9 C8 C7 121.1(3)
C13 C8 C9 116.1(3)
C13 C8 C7 122.5(3)
C6 C1 S 121.0(3)
C2 C1 S 115.4(3)
C2 C1 C6 123.5(3)
C30 C29 H29 119.5
C28 C29 C30 120.9(3)
C28 C29 H29 119.5
C9 C10 N2 117.7(3)
C11 C10 N2 120.4(3)
C11 C10 C9 121.8(3)
C3 C2 H2 119.6
C1 C2 C3 120.8(3)
C1 C2 H2 119.6
C18 C19 H19 119.9
C20 C19 C18 120.3(3)
C20 C19 H19 119.9
C11 C12 H12 119.7
C11 C12 C13 120.7(3)
C13 C12 H12 119.7
C7 C15 H15A 109.5
C7 C15 H15B 109.5
C7 C15 H15C 109.5
H15A C15 H15B 109.5
H15A C15 H15C 109.5
H15B C15 H15C 109.5
N2 C33 C38 120.5(4)
C34 C33 N2 119.9(3)
C34 C33 C38 119.6(4)
N2 C45 C40 120.3(4)
C44 C45 N2 119.8(3)
C44 C45 C40 119.9(4)
C8 C13 S 121.4(2)
C8 C13 C12 122.4(3)
C12 C13 S 116.0(3)
C7 C14 H14A 109.5
C7 C14 H14B 109.5
C7 C14 H14C 109.5
H14A C14 H14B 109.5
H14A C14 H14C 109.5
H14B C14 H14C 109.5
C25 C24 C23 111.5(3)
C25 C24 C32 107.5(3)
C25 C24 C31 110.6(4)
C23 C24 C32 107.2(4)
C23 C24 C31 111.2(3)
C31 C24 C32 108.7(4)
C25 C26 H26 118.7
C27 C26 C25 122.6(4)
C27 C26 H26 118.7
C33 C38 C39 122.1(4)
C37 C38 C33 117.4(4)
C37 C38 C39 120.4(4)
C33 C34 H34 119.3
C35 C34 C33 121.4(4)
C35 C34 H34 119.3
C22 C21 H21 120.6
C22 C21 C20 118.7(3)
C20 C21 H21 120.6
C19 C20 C21 120.6(4)
C19 C20 H20 119.7
C21 C20 H20 119.7
C45 C44 H44 119.7
C43 C44 C45 120.6(4)
C43 C44 H44 119.7
C11 C17 H17A 109.5
C11 C17 H17B 109.5
C11 C17 H17C 109.5
H17A C17 H17B 109.5
H17A C17 H17C 109.5
H17B C17 H17C 109.5
C26 C27 H27 120.4
C28 C27 C26 119.2(4)
C28 C27 H27 120.4
C45 C40 C39 122.9(4)
C41 C40 C45 117.1(4)
C41 C40 C39 119.9(4)
C41 C42 H42 120.9
C41 C42 C43 118.2(4)
C43 C42 H42 120.9
C34 C35 H35 120.6
C34 C35 C36 118.7(4)
C36 C35 H35 120.6
C3 C16 H16A 109.5
C3 C16 H16B 109.5
C3 C16 H16C 109.5
H16A C16 H16B 109.5
H16A C16 H16C 109.5
H16B C16 H16C 109.5
C29 C28 H28 120.1
C27 C28 C29 119.9(4)
C27 C28 H28 120.1
C40 C41 H41 118.2
C42 C41 C40 123.6(4)
C42 C41 H41 118.2
C44 C43 H43 119.7
C42 C43 C44 120.6(4)
C42 C43 H43 119.7
C38 C37 H37 118.2
C38 C37 C36 123.7(4)
C36 C37 H37 118.2
C38 C39 C46 108.9(4)
C38 C39 C47 108.6(4)
C40 C39 C38 112.2(3)
C40 C39 C46 109.0(4)
C40 C39 C47 109.7(4)
C46 C39 C47 108.4(4)
C35 C36 H36 120.5
C37 C36 C35 119.0(4)
C37 C36 H36 120.5
C24 C32 H32A 109.5
C24 C32 H32B 109.5
C24 C32 H32C 109.5
H32A C32 H32B 109.5
H32A C32 H32C 109.5
H32B C32 H32C 109.5
C39 C46 H46A 109.5
C39 C46 H46B 109.5
C39 C46 H46C 109.5
H46A C46 H46B 109.5
H46A C46 H46C 109.5
H46B C46 H46C 109.5
C39 C47 H47A 109.5
C39 C47 H47B 109.5
C39 C47 H47C 109.5
H47A C47 H47B 109.5
H47A C47 H47C 109.5
H47B C47 H47C 109.5
C24 C31 H31A 109.5
C24 C31 H31B 109.5
C24 C31 H31C 109.5
H31A C31 H31B 109.5
H31A C31 H31C 109.5
H31B C31 H31C 109.5

loop_
_geom_bond_atom_site_label_1
_geom_bond_atom_site_label_2
_geom_bond_distance
S O1 1.435(3)
S O2 1.435(3)
S C1 1.761(3)
S C13 1.759(4)
N1 C4 1.451(4)
N1 C18 1.410(4)
N1 C30 1.401(5)
N2 C10 1.448(5)
N2 C33 1.406(5)
N2 C45 1.405(5)
C4 C3 1.398(5)
C4 C5 1.389(5)
C6 C7 1.542(5)
C6 C5 1.394(5)
C6 C1 1.394(5)
C18 C23 1.400(5)
C18 C19 1.395(5)
C3 C2 1.393(5)
C3 C16 1.507(5)
C9 H9 0.9500
C9 C8 1.403(5)
C9 C10 1.393(5)
C25 C30 1.407(5)
C25 C24 1.523(5)
C25 C26 1.392(6)
C11 C10 1.387(5)
C11 C12 1.391(5)
C11 C17 1.518(5)
C7 C8 1.547(4)
C7 C15 1.561(5)
C7 C14 1.523(5)
C30 C29 1.402(5)
C5 H5 0.9500
C23 C22 1.400(5)
C23 C24 1.527(5)
C22 H22 0.9500
C22 C21 1.366(6)
C8 C13 1.395(5)
C1 C2 1.386(5)
C29 H29 0.9500
C29 C28 1.387(6)
C2 H2 0.9500
C19 H19 0.9500
C19 C20 1.381(5)
C12 H12 0.9500
C12 C13 1.397(5)
C15 H15A 0.9800
C15 H15B 0.9800
C15 H15C 0.9800
C33 C38 1.412(5)
C33 C34 1.404(6)
C45 C44 1.397(6)
C45 C40 1.410(5)
C14 H14A 0.9800
C14 H14B 0.9800
C14 H14C 0.9800
C24 C32 1.555(7)
C24 C31 1.536(6)
C26 H26 0.9500
C26 C27 1.388(6)
C38 C37 1.376(6)
C38 C39 1.531(6)
C34 H34 0.9500
C34 C35 1.385(6)
C21 H21 0.9500
C21 C20 1.389(5)
C20 H20 0.9500
C44 H44 0.9500
C44 C43 1.393(6)
C17 H17A 0.9800
C17 H17B 0.9800
C17 H17C 0.9800
C27 H27 0.9500
C27 C28 1.380(6)
C40 C41 1.400(6)
C40 C39 1.511(6)
C42 H42 0.9500
C42 C41 1.381(6)
C42 C43 1.384(6)
C35 H35 0.9500
C35 C36 1.405(6)
C16 H16A 0.9800
C16 H16B 0.9800
C16 H16C 0.9800
C28 H28 0.9500
C41 H41 0.9500
C43 H43 0.9500
C37 H37 0.9500
C37 C36 1.379(7)
C39 C46 1.550(6)
C39 C47 1.553(7)
C36 H36 0.9500
C32 H32A 0.9800
C32 H32B 0.9800
C32 H32C 0.9800
C46 H46A 0.9800
C46 H46B 0.9800
C46 H46C 0.9800
C47 H47A 0.9800
C47 H47B 0.9800
C47 H47C 0.9800
C31 H31A 0.9800
C31 H31B 0.9800
C31 H31C 0.9800

loop_
_platon_squeeze_void_nr
_platon_squeeze_void_average_x
_platon_squeeze_void_average_y
_platon_squeeze_void_average_z
_platon_squeeze_void_volume
_platon_squeeze_void_count_electrons
_platon_squeeze_void_content
1 0.500 0.500 0.126 516 119 'ca. 3 molecules of DCM'
